data_7218200
loop_
_publ_author_name
'Klein, Y. Maximilian'
'Constable, Edwin C.'
'Housecroft, Catherine E.'
'Zampese, Jennifer A.'
'Crochet, Aur\'elien'

_publ_section_title
;
 Greasy tails switch 1D-coordination
 [{Zn2(OAc)4(4&#x2032;-(4-ROC6H4)-4,2&#x2032;:6&#x2032;,4&#x2032;&#x2032;-tpy)}n]
 polymers to discrete
 [Zn2(OAc)4(4&#x2032;-(4-ROC6H4)-4,2&#x2032;:6&#x2032;,4&#x2032;&#x2032;-tpy)2]
 complexes
;
_journal_issue 42
_journal_name_full CrystEngComm
_journal_page_first 9915
_journal_paper_doi 10.1039/C4CE01422G
_journal_volume 16
_journal_year 2014
_chemical_formula_moiety 'C66 H74 N6 O10 Zn2'
_chemical_formula_sum 'C66 H74 N6 O10 Zn2'
_chemical_formula_weight 1242.10
_chemical_name_systematic
; 
 ? 
;
_space_group_crystal_system triclinic
_space_group_IT_number 2
_space_group_name_Hall '-P 1'
_space_group_name_H-M_alt 'P -1'
_symmetry_space_group_name_Hall '-P 1'
_symmetry_space_group_name_H-M 'P -1'
_atom_sites_solution_hydrogens geom
_audit_creation_method SHELXL-2013
_cell_angle_alpha 89.058(2)
_cell_angle_beta 66.110(2)
_cell_angle_gamma 87.738(2)
_cell_formula_units_Z 2
_cell_length_a 14.2398(7)
_cell_length_b 14.7602(7)
_cell_length_c 15.7924(8)
_cell_measurement_reflns_used 9979
_cell_measurement_temperature 123(2)
_cell_measurement_theta_max 67.99
_cell_measurement_theta_min 3.40
_cell_volume 3032.5(3)
_computing_cell_refinement 'Bruker SAINT'
_computing_data_collection 'Bruker APEX2'
_computing_data_reduction 'Bruker SAINT'
_computing_molecular_graphics 'Bruker SHELXTL'
_computing_publication_material 'Bruker SHELXTL'
_computing_structure_refinement 'SHELXL-2013 (Sheldrick, 2013)'
_computing_structure_solution 'SHELXS-97 (Sheldrick, 2008)'
_diffrn_ambient_temperature 123(2)
_diffrn_measured_fraction_theta_full 0.993
_diffrn_measured_fraction_theta_max 0.978
_diffrn_measurement_device_type 'Bruker APEX-II CCD'
_diffrn_measurement_method '\f and \w scans'
_diffrn_radiation_type CuK\a
_diffrn_radiation_wavelength 1.54178
_diffrn_reflns_av_R_equivalents 0.0365
_diffrn_reflns_av_unetI/netI 0.0338
_diffrn_reflns_Laue_measured_fraction_full 0.993
_diffrn_reflns_Laue_measured_fraction_max 0.978
_diffrn_reflns_limit_h_max 17
_diffrn_reflns_limit_h_min -17
_diffrn_reflns_limit_k_max 17
_diffrn_reflns_limit_k_min -17
_diffrn_reflns_limit_l_max 18
_diffrn_reflns_limit_l_min -18
_diffrn_reflns_number 42825
_diffrn_reflns_point_group_measured_fraction_full 0.993
_diffrn_reflns_point_group_measured_fraction_max 0.978
_diffrn_reflns_theta_full 66.500
_diffrn_reflns_theta_max 68.363
_diffrn_reflns_theta_min 3.060
_exptl_absorpt_coefficient_mu 1.493
_exptl_absorpt_correction_T_max 0.956
_exptl_absorpt_correction_T_min 0.898
_exptl_absorpt_correction_type multi-scan
_exptl_absorpt_process_details sadabs
_exptl_crystal_colour colourless
_exptl_crystal_density_diffrn 1.360
_exptl_crystal_description Block
_exptl_crystal_F_000 1304
_exptl_crystal_size_max 0.100
_exptl_crystal_size_mid 0.060
_exptl_crystal_size_min 0.030
_refine_diff_density_max 1.950
_refine_diff_density_min -0.680
_refine_diff_density_rms 0.081
_refine_ls_extinction_method none
_refine_ls_goodness_of_fit_ref 1.049
_refine_ls_hydrogen_treatment constr
_refine_ls_matrix_type full
_refine_ls_number_parameters 763
_refine_ls_number_reflns 10870
_refine_ls_number_restraints 0
_refine_ls_restrained_S_all 1.049
_refine_ls_R_factor_all 0.0515
_refine_ls_R_factor_gt 0.0443
_refine_ls_shift/su_max 0.006
_refine_ls_shift/su_mean 0.000
_refine_ls_structure_factor_coef Fsqd
_refine_ls_weighting_details
; 
 w=1/[\s^2^(Fo^2^)+(0.0724P)^2^+1.5283P] 
 where P=(Fo^2^+2Fc^2^)/3 
;
_refine_ls_weighting_scheme calc
_refine_ls_wR_factor_gt 0.1122
_refine_ls_wR_factor_ref 0.1179
_reflns_Friedel_coverage 0.000
_reflns_number_gt 9374
_reflns_number_total 10870
_reflns_threshold_expression 'I > 2\s(I)'
_cod_data_source_file c4ce01422g2.cif
_cod_data_source_block jmk51
_cod_depositor_comments 'Adding full bibliography for 7218194--7218205.cif.'
_cod_database_code 7218200
_shelx_space_group_comment
; 
The symmetry employed for this shelxl refinement is uniquely defined 
by the following loop, which should always be used as a source of 
symmetry information in preference to the above space-group names. 
They are only intended as comments. 
;
_shelx_estimated_absorpt_t_min 0.865
_shelx_estimated_absorpt_t_max 0.957

loop_
_space_group_symop_operation_xyz
'x, y, z'
'-x, -y, -z'

loop_
_atom_site_label
_atom_site_type_symbol
_atom_site_fract_x
_atom_site_fract_y
_atom_site_fract_z
_atom_site_U_iso_or_equiv
_atom_site_adp_type
_atom_site_occupancy
_atom_site_site_symmetry_order
_atom_site_calc_flag
_atom_site_refinement_flags_posn
_atom_site_refinement_flags_adp
Zn1 Zn 0.58633(2) 0.30501(2) 0.18849(2) 0.02125(9) Uani 1 1 d . .
Zn2 Zn 0.38416(2) 0.24851(2) 0.31501(2) 0.02166(9) Uani 1 1 d . .
N1A N 0.72987(13) 0.33805(12) 0.09718(12) 0.0194(4) Uani 1 1 d . .
N2A N 1.04184(13) 0.47980(12) -0.13996(12) 0.0181(3) Uani 1 1 d . .
N3A N 1.13534(17) 0.71658(14) -0.38933(15) 0.0334(5) Uani 1 1 d . .
C1A C 0.81205(17) 0.29886(14) 0.10592(15) 0.0221(4) Uani 1 1 d . .
H1AA H 0.8011 0.2546 0.1530 0.027 Uiso 1 1 calc R U
C2A C 0.91161(16) 0.31977(14) 0.04978(15) 0.0208(4) Uani 1 1 d . .
H2AA H 0.9676 0.2901 0.0583 0.025 Uiso 1 1 calc R U
C3A C 0.92969(15) 0.38495(13) -0.01988(14) 0.0169(4) Uani 1 1 d . .
C4A C 0.84401(16) 0.42468(15) -0.02924(15) 0.0213(4) Uani 1 1 d . .
H4AA H 0.8526 0.4687 -0.0761 0.026 Uiso 1 1 calc R U
C5A C 0.74640(16) 0.39991(15) 0.02978(15) 0.0225(4) Uani 1 1 d . .
H5AA H 0.6889 0.4277 0.0224 0.027 Uiso 1 1 calc R U
C6A C 1.03575(15) 0.41158(13) -0.08094(13) 0.0165(4) Uani 1 1 d . .
C7A C 1.12207(16) 0.36805(14) -0.07633(14) 0.0188(4) Uani 1 1 d . .
H7AA H 1.1143 0.3200 -0.0335 0.023 Uiso 1 1 calc R U
C8A C 1.22000(16) 0.39518(14) -0.13488(14) 0.0184(4) Uani 1 1 d . .
C9A C 1.22568(15) 0.46741(14) -0.19534(14) 0.0189(4) Uani 1 1 d . .
H9AA H 1.2906 0.4891 -0.2357 0.023 Uiso 1 1 calc R U
C10A C 1.13587(16) 0.50700(13) -0.19587(14) 0.0180(4) Uani 1 1 d . .
C11A C 1.0505(2) 0.69199(17) -0.31806(17) 0.0322(5) Uani 1 1 d . .
H11A H 0.9874 0.7220 -0.3108 0.039 Uiso 1 1 calc R U
C12A C 1.04757(18) 0.62606(16) -0.25400(16) 0.0282(5) Uani 1 1 d . .
H12A H 0.9841 0.6114 -0.2052 0.034 Uiso 1 1 calc R U
C13A C 1.13783(17) 0.58161(14) -0.26148(14) 0.0208(4) Uani 1 1 d . .
C14A C 1.22855(18) 0.60976(16) -0.33206(16) 0.0272(5) Uani 1 1 d . .
H14A H 1.2932 0.5842 -0.3380 0.033 Uiso 1 1 calc R U
C15A C 1.22272(19) 0.67578(18) -0.39355(17) 0.0327(5) Uani 1 1 d . .
H15A H 1.2851 0.6932 -0.4420 0.039 Uiso 1 1 calc R U
C16A C 1.31311(16) 0.34838(15) -0.13317(14) 0.0206(4) Uani 1 1 d . .
C17A C 1.40641(16) 0.39137(15) -0.15997(15) 0.0230(4) Uani 1 1 d . .
H17A H 1.4108 0.4524 -0.1809 0.028 Uiso 1 1 calc R U
C18A C 1.49300(17) 0.34732(16) -0.15692(16) 0.0256(5) Uani 1 1 d . .
H18A H 1.5556 0.3780 -0.1754 0.031 Uiso 1 1 calc R U
C19A C 1.48737(17) 0.25765(16) -0.12651(16) 0.0250(5) Uani 1 1 d . .
C20A C 1.39528(18) 0.21285(16) -0.10104(17) 0.0275(5) Uani 1 1 d . .
H20A H 1.3915 0.1513 -0.0817 0.033 Uiso 1 1 calc R U
C21A C 1.31002(17) 0.25780(15) -0.10398(16) 0.0257(5) Uani 1 1 d . .
H21A H 1.2477 0.2268 -0.0858 0.031 Uiso 1 1 calc R U
O1A O 1.56575(12) 0.20769(11) -0.11836(12) 0.0307(4) Uani 1 1 d . .
C22A C 1.66437(18) 0.24643(17) -0.14695(18) 0.0299(5) Uani 1 1 d . .
H22A H 1.6577 0.3067 -0.1181 0.036 Uiso 1 1 calc R U
H22B H 1.6960 0.2538 -0.2151 0.036 Uiso 1 1 calc R U
C23A C 1.72966(17) 0.18252(17) -0.11634(16) 0.0282(5) Uani 1 1 d . .
H23A H 1.7205 0.1198 -0.1320 0.034 Uiso 1 1 calc R U
H23B H 1.7052 0.1862 -0.0482 0.034 Uiso 1 1 calc R U
C24A C 1.84397(17) 0.20209(16) -0.16027(16) 0.0271(5) Uani 1 1 d . .
H24A H 1.8717 0.1894 -0.2275 0.032 Uiso 1 1 calc R U
H24B H 1.8533 0.2670 -0.1521 0.032 Uiso 1 1 calc R U
C25A C 1.90286(17) 0.14374(16) -0.11608(16) 0.0275(5) Uani 1 1 d . .
H25A H 1.8818 0.1640 -0.0513 0.033 Uiso 1 1 calc R U
H25B H 1.8822 0.0802 -0.1142 0.033 Uiso 1 1 calc R U
C26A C 2.01878(18) 0.14559(17) -0.16424(17) 0.0295(5) Uani 1 1 d . .
H26A H 2.0404 0.2091 -0.1689 0.035 Uiso 1 1 calc R U
H26B H 2.0413 0.1216 -0.2279 0.035 Uiso 1 1 calc R U
C27A C 2.07116(19) 0.08904(17) -0.11215(18) 0.0315(5) Uani 1 1 d . .
H27A H 2.0678 0.1244 -0.0582 0.038 Uiso 1 1 calc R U
H27B H 2.0319 0.0336 -0.0881 0.038 Uiso 1 1 calc R U
C28A C 2.18253(19) 0.06114(19) -0.16950(19) 0.0370(6) Uani 1 1 d . .
H28A H 2.2229 0.1162 -0.1926 0.044 Uiso 1 1 calc R U
H28B H 2.1868 0.0259 -0.2238 0.044 Uiso 1 1 calc R U
C29A C 2.2292(2) 0.0042(2) -0.1138(2) 0.0498(8) Uani 1 1 d . .
H29A H 2.2274 0.0397 -0.0612 0.075 Uiso 1 1 calc R U
H29B H 2.3006 -0.0132 -0.1535 0.075 Uiso 1 1 calc R U
H29C H 2.1896 -0.0505 -0.0909 0.075 Uiso 1 1 calc R U
N1B N 0.24513(14) 0.20310(12) 0.40563(12) 0.0215(4) Uani 1 1 d . .
N2B N -0.03554(13) 0.02618(12) 0.63951(12) 0.0182(3) Uani 1 1 d . .
N3B N -0.09177(16) -0.20482(13) 0.89217(14) 0.0291(4) Uani 1 1 d . .
C1B C 0.24109(16) 0.13267(15) 0.46226(16) 0.0238(4) Uani 1 1 d . .
H1BA H 0.3034 0.1080 0.4630 0.029 Uiso 1 1 calc R U
C2B C 0.14933(17) 0.09508(14) 0.51930(15) 0.0226(4) Uani 1 1 d . .
H2BA H 0.1493 0.0452 0.5581 0.027 Uiso 1 1 calc R U
C3B C 0.05686(16) 0.13049(14) 0.51984(14) 0.0186(4) Uani 1 1 d . .
C4B C 0.06231(17) 0.20437(15) 0.46157(15) 0.0238(4) Uani 1 1 d . .
H4BA H 0.0013 0.2313 0.4602 0.029 Uiso 1 1 calc R U
C5B C 0.15673(17) 0.23785(15) 0.40621(15) 0.0245(5) Uani 1 1 d . .
H5BA H 0.1591 0.2878 0.3668 0.029 Uiso 1 1 calc R U
C6B C -0.04217(16) 0.09093(13) 0.58116(14) 0.0181(4) Uani 1 1 d . .
C7B C -0.13508(16) 0.12005(14) 0.57816(14) 0.0196(4) Uani 1 1 d . .
H7BA H -0.1364 0.1652 0.5350 0.024 Uiso 1 1 calc R U
C8B C -0.22606(16) 0.08233(14) 0.63900(14) 0.0202(4) Uani 1 1 d . .
C9B C -0.21856(16) 0.01501(14) 0.69954(14) 0.0201(4) Uani 1 1 d . .
H9BA H -0.2786 -0.0126 0.7421 0.024 Uiso 1 1 calc R U
C10B C -0.12264(16) -0.01126(13) 0.69702(14) 0.0182(4) Uani 1 1 d . .
C11B C -0.01879(19) -0.14584(16) 0.84668(17) 0.0298(5) Uani 1 1 d . .
H11B H 0.0407 -0.1463 0.8599 0.036 Uiso 1 1 calc R U
C12B C -0.02469(17) -0.08443(15) 0.78178(16) 0.0256(5) Uani 1 1 d . .
H12B H 0.0302 -0.0453 0.7506 0.031 Uiso 1 1 calc R U
C13B C -0.11192(16) -0.08058(14) 0.76256(14) 0.0200(4) Uani 1 1 d . .
C14B C -0.18822(16) -0.14223(15) 0.80894(15) 0.0228(4) Uani 1 1 d . .
H14B H -0.2490 -0.1429 0.7979 0.027 Uiso 1 1 calc R U
C15B C -0.17363(18) -0.20233(16) 0.87138(16) 0.0277(5) Uani 1 1 d . .
H15B H -0.2255 -0.2446 0.9013 0.033 Uiso 1 1 calc R U
C16B C -0.32811(16) 0.11163(15) 0.64146(14) 0.0217(4) Uani 1 1 d . .
C17B C -0.34579(17) 0.19767(15) 0.61163(15) 0.0231(4) Uani 1 1 d . .
H17B H -0.2908 0.2381 0.5880 0.028 Uiso 1 1 calc R U
C18B C -0.44177(17) 0.22562(15) 0.61569(16) 0.0247(5) Uani 1 1 d . .
H18B H -0.4520 0.2844 0.5949 0.030 Uiso 1 1 calc R U
C19B C -0.52291(17) 0.16702(15) 0.65044(16) 0.0247(4) Uani 1 1 d . .
C20B C -0.50648(17) 0.08095(16) 0.68015(17) 0.0281(5) Uani 1 1 d . .
H20B H -0.5617 0.0407 0.7040 0.034 Uiso 1 1 calc R U
C21B C -0.41128(17) 0.05366(15) 0.67529(16) 0.0266(5) Uani 1 1 d . .
H21B H -0.4014 -0.0057 0.6952 0.032 Uiso 1 1 calc R U
O1B O -0.62015(12) 0.18606(11) 0.65849(12) 0.0304(4) Uani 1 1 d . .
C22B C -0.64263(17) 0.27033(15) 0.62274(16) 0.0262(5) Uani 1 1 d . .
H22C H -0.6052 0.2723 0.5545 0.031 Uiso 1 1 calc R U
H22D H -0.6219 0.3219 0.6497 0.031 Uiso 1 1 calc R U
C23B C -0.75705(18) 0.27518(16) 0.64947(16) 0.0270(5) Uani 1 1 d . .
H23C H -0.7928 0.2803 0.7177 0.032 Uiso 1 1 calc R U
H23D H -0.7777 0.2182 0.6307 0.032 Uiso 1 1 calc R U
C24B C -0.79093(18) 0.35470(16) 0.60518(16) 0.0279(5) Uani 1 1 d . .
H24C H -0.7604 0.3466 0.5371 0.033 Uiso 1 1 calc R U
H24D H -0.7646 0.4111 0.6191 0.033 Uiso 1 1 calc R U
C25B C -0.90727(18) 0.36461(17) 0.63910(17) 0.0294(5) Uani 1 1 d . .
H25C H -0.9379 0.3738 0.7070 0.035 Uiso 1 1 calc R U
H25D H -0.9339 0.3080 0.6260 0.035 Uiso 1 1 calc R U
C26B C -0.9401(2) 0.44423(18) 0.59275(18) 0.0341(5) Uani 1 1 d . .
H26C H -0.9210 0.4290 0.5269 0.041 Uiso 1 1 calc R U
H26D H -0.9015 0.4979 0.5946 0.041 Uiso 1 1 calc R U
C27B C -1.0553(2) 0.46908(18) 0.6375(2) 0.0373(6) Uani 1 1 d . .
H27C H -1.0764 0.4758 0.7051 0.045 Uiso 1 1 calc R U
H27D H -1.0673 0.5286 0.6130 0.045 Uiso 1 1 calc R U
C28B C -1.1225(2) 0.40039(19) 0.6211(2) 0.0411(6) Uani 1 1 d . .
H28C H -1.1148 0.3417 0.6494 0.049 Uiso 1 1 calc R U
H28D H -1.0996 0.3908 0.5537 0.049 Uiso 1 1 calc R U
C29B C -1.2360(2) 0.4324(2) 0.6627(3) 0.0542(8) Uani 1 1 d . .
H29D H -1.2588 0.4420 0.7294 0.081 Uiso 1 1 calc R U
H29E H -1.2776 0.3862 0.6520 0.081 Uiso 1 1 calc R U
H29F H -1.2441 0.4894 0.6332 0.081 Uiso 1 1 calc R U
C30 C 0.46845(17) 0.41820(15) 0.35143(15) 0.0234(4) Uani 1 1 d . .
C31 C 0.4519(2) 0.50533(18) 0.40540(19) 0.0357(6) Uani 1 1 d . .
H31A H 0.4386 0.5557 0.3701 0.054 Uiso 1 1 calc R U
H31B H 0.5135 0.5169 0.4161 0.054 Uiso 1 1 calc R U
H31C H 0.3930 0.4999 0.4650 0.054 Uiso 1 1 calc R U
O30 O 0.55463(12) 0.40526(11) 0.28594(12) 0.0297(4) Uani 1 1 d . .
O31 O 0.39511(14) 0.36651(13) 0.37436(12) 0.0374(4) Uani 1 1 d . .
C40 C 0.56980(17) 0.17793(15) 0.34078(15) 0.0234(4) Uani 1 1 d . .
C41 C 0.6193(2) 0.11682(17) 0.39022(18) 0.0334(5) Uani 1 1 d . .
H41A H 0.6666 0.0728 0.3463 0.050 Uiso 1 1 calc R U
H41B H 0.5659 0.0847 0.4405 0.050 Uiso 1 1 calc R U
H41C H 0.6573 0.1535 0.4159 0.050 Uiso 1 1 calc R U
O40 O 0.62824(13) 0.22055(12) 0.27160(12) 0.0350(4) Uani 1 1 d . .
O41 O 0.47344(13) 0.18259(14) 0.37182(13) 0.0376(4) Uani 1 1 d . .
C50 C 0.49722(17) 0.14063(15) 0.14750(15) 0.0236(4) Uani 1 1 d . .
C51 C 0.5066(2) 0.06328(18) 0.08314(18) 0.0356(6) Uani 1 1 d . .
H51A H 0.4762 0.0822 0.0397 0.053 Uiso 1 1 calc R U
H51B H 0.4703 0.0113 0.1193 0.053 Uiso 1 1 calc R U
H51C H 0.5793 0.0461 0.0486 0.053 Uiso 1 1 calc R U
O50 O 0.56879(15) 0.19446(14) 0.12317(13) 0.0434(5) Uani 1 1 d . .
O51 O 0.41786(12) 0.14615(11) 0.22108(11) 0.0277(3) Uani 1 1 d . .
C60 C 0.40210(18) 0.37174(15) 0.15936(16) 0.0250(5) Uani 1 1 d . .
C61 C 0.3564(2) 0.42340(19) 0.10042(19) 0.0360(6) Uani 1 1 d . .
H61A H 0.3690 0.3885 0.0444 0.054 Uiso 1 1 calc R U
H61B H 0.3885 0.4822 0.0830 0.054 Uiso 1 1 calc R U
H61C H 0.2822 0.4329 0.1357 0.054 Uiso 1 1 calc R U
O60 O 0.49623(14) 0.37916(14) 0.13760(14) 0.0412(5) Uani 1 1 d . .
O61 O 0.34301(13) 0.32540(12) 0.22499(12) 0.0326(4) Uani 1 1 d . .

loop_
_atom_site_aniso_label
_atom_site_aniso_U_11
_atom_site_aniso_U_22
_atom_site_aniso_U_33
_atom_site_aniso_U_23
_atom_site_aniso_U_13
_atom_site_aniso_U_12
Zn1 0.01494(15) 0.02445(16) 0.02032(16) 0.00336(11) -0.00251(11) -0.00727(11)
Zn2 0.01614(15) 0.02431(16) 0.02004(16) 0.00356(11) -0.00216(11) -0.00795(11)
N1A 0.0157(8) 0.0216(9) 0.0184(8) 0.0015(7) -0.0037(7) -0.0058(7)
N2A 0.0162(8) 0.0191(8) 0.0156(8) 0.0019(7) -0.0028(7) -0.0036(6)
N3A 0.0389(12) 0.0299(10) 0.0293(11) 0.0111(8) -0.0118(9) -0.0036(9)
C1A 0.0221(11) 0.0210(10) 0.0199(10) 0.0074(8) -0.0048(8) -0.0064(8)
C2A 0.0170(10) 0.0218(10) 0.0216(10) 0.0062(8) -0.0056(8) -0.0039(8)
C3A 0.0180(10) 0.0158(9) 0.0143(9) -0.0015(7) -0.0035(8) -0.0051(7)
C4A 0.0196(10) 0.0235(10) 0.0188(10) 0.0061(8) -0.0057(8) -0.0054(8)
C5A 0.0176(10) 0.0268(11) 0.0226(11) 0.0037(9) -0.0076(8) -0.0033(8)
C6A 0.0169(10) 0.0163(9) 0.0140(9) 0.0009(7) -0.0034(8) -0.0044(7)
C7A 0.0197(10) 0.0178(9) 0.0167(10) 0.0040(8) -0.0050(8) -0.0041(8)
C8A 0.0183(10) 0.0198(10) 0.0147(9) 0.0005(8) -0.0038(8) -0.0042(8)
C9A 0.0167(10) 0.0215(10) 0.0152(9) 0.0017(8) -0.0025(8) -0.0063(8)
C10A 0.0202(10) 0.0174(9) 0.0141(9) 0.0013(8) -0.0043(8) -0.0060(8)
C11A 0.0321(13) 0.0327(12) 0.0289(12) 0.0055(10) -0.0100(10) 0.0038(10)
C12A 0.0256(11) 0.0307(12) 0.0239(11) 0.0061(9) -0.0056(9) -0.0015(9)
C13A 0.0239(10) 0.0197(10) 0.0171(10) 0.0039(8) -0.0063(8) -0.0057(8)
C14A 0.0227(11) 0.0324(12) 0.0266(11) 0.0117(9) -0.0097(9) -0.0091(9)
C15A 0.0300(12) 0.0367(13) 0.0300(12) 0.0165(10) -0.0102(10) -0.0131(10)
C16A 0.0186(10) 0.0242(10) 0.0167(10) 0.0011(8) -0.0046(8) -0.0014(8)
C17A 0.0185(10) 0.0242(11) 0.0222(10) 0.0042(8) -0.0042(8) -0.0029(8)
C18A 0.0186(10) 0.0292(11) 0.0250(11) 0.0023(9) -0.0042(9) -0.0061(9)
C19A 0.0208(11) 0.0279(11) 0.0242(11) 0.0007(9) -0.0073(9) 0.0016(8)
C20A 0.0241(11) 0.0234(11) 0.0324(12) 0.0051(9) -0.0088(9) -0.0016(9)
C21A 0.0209(11) 0.0250(11) 0.0287(12) 0.0048(9) -0.0073(9) -0.0045(8)
O1A 0.0192(8) 0.0302(8) 0.0416(10) 0.0062(7) -0.0116(7) 0.0003(6)
C22A 0.0209(11) 0.0306(12) 0.0372(13) -0.0014(10) -0.0109(10) 0.0015(9)
C23A 0.0212(11) 0.0339(12) 0.0268(12) -0.0016(9) -0.0072(9) 0.0021(9)
C24A 0.0232(11) 0.0272(11) 0.0281(12) -0.0011(9) -0.0077(9) 0.0012(9)
C25A 0.0225(11) 0.0294(12) 0.0287(12) -0.0020(9) -0.0084(9) -0.0013(9)
C26A 0.0225(11) 0.0319(12) 0.0330(12) -0.0005(10) -0.0101(10) -0.0014(9)
C27A 0.0267(12) 0.0347(13) 0.0324(13) 0.0028(10) -0.0110(10) -0.0034(10)
C28A 0.0265(13) 0.0435(15) 0.0403(14) 0.0063(12) -0.0128(11) -0.0018(10)
C29A 0.0313(14) 0.0575(18) 0.0587(19) 0.0204(15) -0.0172(13) -0.0007(13)
N1B 0.0200(9) 0.0224(9) 0.0184(8) 0.0022(7) -0.0033(7) -0.0076(7)
N2B 0.0189(8) 0.0183(8) 0.0156(8) 0.0018(7) -0.0049(7) -0.0049(6)
N3B 0.0318(10) 0.0266(10) 0.0284(10) 0.0102(8) -0.0118(8) -0.0027(8)
C1B 0.0171(10) 0.0269(11) 0.0242(11) 0.0018(9) -0.0047(8) -0.0049(8)
C2B 0.0221(11) 0.0208(10) 0.0221(10) 0.0044(8) -0.0059(9) -0.0056(8)
C3B 0.0193(10) 0.0193(10) 0.0146(9) 0.0007(8) -0.0036(8) -0.0072(8)
C4B 0.0185(10) 0.0279(11) 0.0222(11) 0.0082(9) -0.0053(8) -0.0058(8)
C5B 0.0226(11) 0.0263(11) 0.0214(10) 0.0088(9) -0.0053(9) -0.0079(8)
C6B 0.0208(10) 0.0165(9) 0.0144(9) 0.0014(7) -0.0043(8) -0.0046(8)
C7B 0.0221(10) 0.0163(9) 0.0184(10) 0.0044(8) -0.0059(8) -0.0045(8)
C8B 0.0213(10) 0.0190(10) 0.0184(10) 0.0014(8) -0.0059(8) -0.0031(8)
C9B 0.0179(10) 0.0207(10) 0.0172(10) 0.0039(8) -0.0021(8) -0.0059(8)
C10B 0.0210(10) 0.0163(9) 0.0150(9) 0.0008(8) -0.0047(8) -0.0042(8)
C11B 0.0281(12) 0.0298(12) 0.0349(13) 0.0053(10) -0.0164(10) -0.0028(9)
C12B 0.0237(11) 0.0228(11) 0.0302(12) 0.0071(9) -0.0103(9) -0.0074(8)
C13B 0.0229(10) 0.0164(9) 0.0178(10) 0.0013(8) -0.0051(8) -0.0016(8)
C14B 0.0197(10) 0.0249(11) 0.0216(10) 0.0057(8) -0.0057(8) -0.0064(8)
C15B 0.0257(11) 0.0265(11) 0.0265(11) 0.0081(9) -0.0058(9) -0.0077(9)
C16B 0.0199(10) 0.0233(10) 0.0188(10) 0.0025(8) -0.0046(8) -0.0017(8)
C17B 0.0211(10) 0.0218(10) 0.0242(11) 0.0058(8) -0.0063(9) -0.0064(8)
C18B 0.0245(11) 0.0204(10) 0.0266(11) 0.0049(9) -0.0075(9) -0.0022(8)
C19B 0.0199(10) 0.0252(11) 0.0261(11) -0.0013(9) -0.0064(9) -0.0006(8)
C20B 0.0199(11) 0.0237(11) 0.0361(13) 0.0066(9) -0.0061(9) -0.0076(8)
C21B 0.0221(11) 0.0220(11) 0.0316(12) 0.0056(9) -0.0068(9) -0.0036(8)
O1B 0.0193(8) 0.0283(8) 0.0413(10) 0.0090(7) -0.0103(7) -0.0025(6)
C22B 0.0245(11) 0.0246(11) 0.0276(11) 0.0027(9) -0.0087(9) 0.0008(9)
C23B 0.0246(11) 0.0278(11) 0.0278(12) -0.0024(9) -0.0097(9) -0.0003(9)
C24B 0.0273(12) 0.0299(12) 0.0243(11) -0.0015(9) -0.0085(9) 0.0033(9)
C25B 0.0274(12) 0.0330(12) 0.0278(12) -0.0008(10) -0.0115(10) 0.0025(9)
C26B 0.0333(13) 0.0356(13) 0.0344(13) 0.0012(11) -0.0150(11) 0.0024(10)
C27B 0.0365(14) 0.0355(13) 0.0420(15) -0.0014(11) -0.0185(12) 0.0045(11)
C28B 0.0398(15) 0.0335(14) 0.0522(17) -0.0004(12) -0.0212(13) 0.0031(11)
C29B 0.0363(16) 0.0412(16) 0.086(2) -0.0020(16) -0.0249(16) -0.0024(12)
C30 0.0234(11) 0.0245(11) 0.0216(11) 0.0021(9) -0.0082(9) -0.0042(8)
C31 0.0369(14) 0.0316(13) 0.0369(14) -0.0056(11) -0.0128(11) -0.0048(10)
O30 0.0223(8) 0.0296(8) 0.0298(9) -0.0028(7) -0.0023(7) -0.0068(6)
O31 0.0293(9) 0.0397(10) 0.0313(9) -0.0092(8) 0.0017(7) -0.0169(7)
C40 0.0264(11) 0.0222(10) 0.0214(11) 0.0011(8) -0.0092(9) -0.0036(8)
C41 0.0382(13) 0.0323(13) 0.0340(13) 0.0043(10) -0.0191(11) -0.0011(10)
O40 0.0242(8) 0.0389(10) 0.0354(9) 0.0158(8) -0.0059(7) -0.0013(7)
O41 0.0252(9) 0.0536(11) 0.0342(9) 0.0196(8) -0.0120(7) -0.0129(8)
C50 0.0239(11) 0.0223(10) 0.0224(11) 0.0024(8) -0.0067(9) -0.0051(8)
C51 0.0408(14) 0.0323(13) 0.0297(13) -0.0042(10) -0.0093(11) -0.0095(11)
O50 0.0350(10) 0.0455(11) 0.0343(10) -0.0144(8) 0.0040(8) -0.0221(8)
O51 0.0256(8) 0.0228(8) 0.0281(8) -0.0009(6) -0.0036(7) -0.0057(6)
C60 0.0268(12) 0.0251(11) 0.0259(11) -0.0009(9) -0.0135(9) -0.0011(9)
C61 0.0359(13) 0.0388(14) 0.0374(14) 0.0071(11) -0.0194(11) -0.0009(11)
O60 0.0283(9) 0.0572(12) 0.0421(10) 0.0229(9) -0.0184(8) -0.0106(8)
O61 0.0279(9) 0.0322(9) 0.0357(9) 0.0118(7) -0.0111(7) -0.0034(7)

loop_
_atom_type_symbol
_atom_type_description
_atom_type_scat_dispersion_real
_atom_type_scat_dispersion_imag
_atom_type_scat_source
C C 0.0181 0.0091 'International Tables Vol C Tables 4.2.6.8 and 6.1.1.4'
H H 0.0000 0.0000 'International Tables Vol C Tables 4.2.6.8 and 6.1.1.4'
N N 0.0311 0.0180 'International Tables Vol C Tables 4.2.6.8 and 6.1.1.4'
O O 0.0492 0.0322 'International Tables Vol C Tables 4.2.6.8 and 6.1.1.4'
Zn Zn -1.5491 0.6778 'International Tables Vol C Tables 4.2.6.8 and 6.1.1.4'

loop_
_geom_angle_atom_site_label_1
_geom_angle_atom_site_label_2
_geom_angle_atom_site_label_3
_geom_angle
O50 Zn1 O40 88.49(9)
O50 Zn1 N1A 98.83(7)
O40 Zn1 N1A 98.19(7)
O50 Zn1 O60 89.22(9)
O40 Zn1 O60 160.55(7)
N1A Zn1 O60 101.25(7)
O50 Zn1 O30 160.24(7)
O40 Zn1 O30 88.70(8)
N1A Zn1 O30 100.93(7)
O60 Zn1 O30 86.96(8)
O50 Zn1 Zn2 78.48(5)
O40 Zn1 Zn2 80.68(5)
N1A Zn1 Zn2 177.08(5)
O60 Zn1 Zn2 79.94(5)
O30 Zn1 Zn2 81.77(4)
O31 Zn2 O51 160.36(7)
O31 Zn2 O41 90.33(8)
O51 Zn2 O41 89.08(8)
O31 Zn2 N1B 102.56(7)
O51 Zn2 N1B 96.97(7)
O41 Zn2 N1B 97.61(7)
O31 Zn2 O61 87.47(8)
O51 Zn2 O61 86.54(7)
O41 Zn2 O61 160.41(7)
N1B Zn2 O61 101.87(7)
O31 Zn2 Zn1 78.74(5)
O51 Zn2 Zn1 81.84(4)
O41 Zn2 Zn1 79.82(5)
N1B Zn2 Zn1 177.16(5)
O61 Zn2 Zn1 80.66(5)
C1A N1A C5A 117.86(18)
C1A N1A Zn1 119.14(14)
C5A N1A Zn1 122.96(14)
C6A N2A C10A 117.79(18)
C11A N3A C15A 115.2(2)
N1A C1A C2A 123.08(19)
N1A C1A H1AA 118.5
C2A C1A H1AA 118.5
C1A C2A C3A 119.5(2)
C1A C2A H2AA 120.2
C3A C2A H2AA 120.2
C4A C3A C2A 117.09(18)
C4A C3A C6A 121.28(18)
C2A C3A C6A 121.63(19)
C5A C4A C3A 119.92(19)
C5A C4A H4AA 120.0
C3A C4A H4AA 120.0
N1A C5A C4A 122.5(2)
N1A C5A H5AA 118.8
C4A C5A H5AA 118.8
N2A C6A C7A 122.80(18)
N2A C6A C3A 115.50(18)
C7A C6A C3A 121.70(18)
C6A C7A C8A 119.78(18)
C6A C7A H7AA 120.1
C8A C7A H7AA 120.1
C7A C8A C9A 117.08(19)
C7A C8A C16A 120.86(19)
C9A C8A C16A 122.06(18)
C10A C9A C8A 119.58(18)
C10A C9A H9AA 120.2
C8A C9A H9AA 120.2
N2A C10A C9A 122.97(19)
N2A C10A C13A 115.33(18)
C9A C10A C13A 121.67(18)
N3A C11A C12A 124.8(2)
N3A C11A H11A 117.6
C12A C11A H11A 117.6
C13A C12A C11A 119.4(2)
C13A C12A H12A 120.3
C11A C12A H12A 120.3
C12A C13A C14A 117.1(2)
C12A C13A C10A 120.29(19)
C14A C13A C10A 122.6(2)
C15A C14A C13A 118.8(2)
C15A C14A H14A 120.6
C13A C14A H14A 120.6
N3A C15A C14A 124.6(2)
N3A C15A H15A 117.7
C14A C15A H15A 117.7
C17A C16A C21A 117.5(2)
C17A C16A C8A 122.19(19)
C21A C16A C8A 120.36(19)
C18A C17A C16A 121.8(2)
C18A C17A H17A 119.1
C16A C17A H17A 119.1
C17A C18A C19A 119.5(2)
C17A C18A H18A 120.2
C19A C18A H18A 120.2
O1A C19A C18A 125.3(2)
O1A C19A C20A 115.1(2)
C18A C19A C20A 119.6(2)
C21A C20A C19A 120.1(2)
C21A C20A H20A 120.0
C19A C20A H20A 120.0
C20A C21A C16A 121.6(2)
C20A C21A H21A 119.2
C16A C21A H21A 119.2
C19A O1A C22A 119.13(18)
O1A C22A C23A 107.10(19)
O1A C22A H22A 110.3
C23A C22A H22A 110.3
O1A C22A H22B 110.3
C23A C22A H22B 110.3
H22A C22A H22B 108.5
C22A C23A C24A 113.8(2)
C22A C23A H23A 108.8
C24A C23A H23A 108.8
C22A C23A H23B 108.8
C24A C23A H23B 108.8
H23A C23A H23B 107.7
C25A C24A C23A 110.71(19)
C25A C24A H24A 109.5
C23A C24A H24A 109.5
C25A C24A H24B 109.5
C23A C24A H24B 109.5
H24A C24A H24B 108.1
C26A C25A C24A 115.5(2)
C26A C25A H25A 108.4
C24A C25A H25A 108.4
C26A C25A H25B 108.4
C24A C25A H25B 108.4
H25A C25A H25B 107.5
C25A C26A C27A 111.7(2)
C25A C26A H26A 109.3
C27A C26A H26A 109.3
C25A C26A H26B 109.3
C27A C26A H26B 109.3
H26A C26A H26B 107.9
C28A C27A C26A 114.9(2)
C28A C27A H27A 108.6
C26A C27A H27A 108.6
C28A C27A H27B 108.6
C26A C27A H27B 108.6
H27A C27A H27B 107.5
C27A C28A C29A 112.0(2)
C27A C28A H28A 109.2
C29A C28A H28A 109.2
C27A C28A H28B 109.2
C29A C28A H28B 109.2
H28A C28A H28B 107.9
C28A C29A H29A 109.5
C28A C29A H29B 109.5
H29A C29A H29B 109.5
C28A C29A H29C 109.5
H29A C29A H29C 109.5
H29B C29A H29C 109.5
C5B N1B C1B 118.18(18)
C5B N1B Zn2 121.47(14)
C1B N1B Zn2 120.20(15)
C10B N2B C6B 117.89(18)
C15B N3B C11B 116.10(19)
N1B C1B C2B 122.2(2)
N1B C1B H1BA 118.9
C2B C1B H1BA 118.9
C1B C2B C3B 119.9(2)
C1B C2B H2BA 120.0
C3B C2B H2BA 120.0
C2B C3B C4B 117.08(19)
C2B C3B C6B 120.40(18)
C4B C3B C6B 122.52(19)
C5B C4B C3B 119.7(2)
C5B C4B H4BA 120.2
C3B C4B H4BA 120.2
N1B C5B C4B 122.9(2)
N1B C5B H5BA 118.6
C4B C5B H5BA 118.6
N2B C6B C7B 122.86(18)
N2B C6B C3B 115.35(18)
C7B C6B C3B 121.78(18)
C6B C7B C8B 119.39(19)
C6B C7B H7BA 120.3
C8B C7B H7BA 120.3
C7B C8B C9B 117.41(19)
C7B C8B C16B 122.42(19)
C9B C8B C16B 120.17(19)
C10B C9B C8B 119.59(19)
C10B C9B H9BA 120.2
C8B C9B H9BA 120.2
N2B C10B C9B 122.85(19)
N2B C10B C13B 115.98(18)
C9B C10B C13B 121.11(18)
N3B C11B C12B 124.1(2)
N3B C11B H11B 118.0
C12B C11B H11B 118.0
C11B C12B C13B 119.3(2)
C11B C12B H12B 120.3
C13B C12B H12B 120.3
C12B C13B C14B 117.14(19)
C12B C13B C10B 120.23(19)
C14B C13B C10B 122.61(19)
C15B C14B C13B 118.9(2)
C15B C14B H14B 120.6
C13B C14B H14B 120.6
N3B C15B C14B 124.4(2)
N3B C15B H15B 117.8
C14B C15B H15B 117.8
C17B C16B C21B 117.4(2)
C17B C16B C8B 121.73(19)
C21B C16B C8B 120.89(19)
C18B C17B C16B 121.7(2)
C18B C17B H17B 119.2
C16B C17B H17B 119.2
C17B C18B C19B 119.6(2)
C17B C18B H18B 120.2
C19B C18B H18B 120.2
O1B C19B C18B 125.5(2)
O1B C19B C20B 115.1(2)
C18B C19B C20B 119.4(2)
C21B C20B C19B 120.6(2)
C21B C20B H20B 119.7
C19B C20B H20B 119.7
C20B C21B C16B 121.3(2)
C20B C21B H21B 119.3
C16B C21B H21B 119.3
C19B O1B C22B 119.20(17)
O1B C22B C23B 106.57(18)
O1B C22B H22C 110.4
C23B C22B H22C 110.4
O1B C22B H22D 110.4
C23B C22B H22D 110.4
H22C C22B H22D 108.6
C22B C23B C24B 112.75(19)
C22B C23B H23C 109.0
C24B C23B H23C 109.0
C22B C23B H23D 109.0
C24B C23B H23D 109.0
H23C C23B H23D 107.8
C23B C24B C25B 112.7(2)
C23B C24B H24C 109.1
C25B C24B H24C 109.1
C23B C24B H24D 109.1
C25B C24B H24D 109.1
H24C C24B H24D 107.8
C24B C25B C26B 112.0(2)
C24B C25B H25C 109.2
C26B C25B H25C 109.2
C24B C25B H25D 109.2
C26B C25B H25D 109.2
H25C C25B H25D 107.9
C25B C26B C27B 114.2(2)
C25B C26B H26C 108.7
C27B C26B H26C 108.7
C25B C26B H26D 108.7
C27B C26B H26D 108.7
H26C C26B H26D 107.6
C28B C27B C26B 114.2(2)
C28B C27B H27C 108.7
C26B C27B H27C 108.7
C28B C27B H27D 108.7
C26B C27B H27D 108.7
H27C C27B H27D 107.6
C27B C28B C29B 111.3(2)
C27B C28B H28C 109.4
C29B C28B H28C 109.4
C27B C28B H28D 109.4
C29B C28B H28D 109.4
H28C C28B H28D 108.0
C28B C29B H29D 109.5
C28B C29B H29E 109.5
H29D C29B H29E 109.5
C28B C29B H29F 109.5
H29D C29B H29F 109.5
H29E C29B H29F 109.5
O31 C30 O30 125.7(2)
O31 C30 C31 117.6(2)
O30 C30 C31 116.8(2)
C30 C31 H31A 109.5
C30 C31 H31B 109.5
H31A C31 H31B 109.5
C30 C31 H31C 109.5
H31A C31 H31C 109.5
H31B C31 H31C 109.5
C30 O30 Zn1 123.70(15)
C30 O31 Zn2 129.31(16)
O40 C40 O41 124.5(2)
O40 C40 C41 117.4(2)
O41 C40 C41 118.1(2)
C40 C41 H41A 109.5
C40 C41 H41B 109.5
H41A C41 H41B 109.5
C40 C41 H41C 109.5
H41A C41 H41C 109.5
H41B C41 H41C 109.5
C40 O40 Zn1 126.98(15)
C40 O41 Zn2 127.74(15)
O50 C50 O51 125.0(2)
O50 C50 C51 117.6(2)
O51 C50 C51 117.4(2)
C50 C51 H51A 109.5
C50 C51 H51B 109.5
H51A C51 H51B 109.5
C50 C51 H51C 109.5
H51A C51 H51C 109.5
H51B C51 H51C 109.5
C50 O50 Zn1 129.96(16)
C50 O51 Zn2 124.56(14)
O60 C60 O61 125.7(2)
O60 C60 C61 116.7(2)
O61 C60 C61 117.6(2)
C60 C61 H61A 109.5
C60 C61 H61B 109.5
H61A C61 H61B 109.5
C60 C61 H61C 109.5
H61A C61 H61C 109.5
H61B C61 H61C 109.5
C60 O60 Zn1 126.92(16)
C60 O61 Zn2 125.82(15)

loop_
_geom_bond_atom_site_label_1
_geom_bond_atom_site_label_2
_geom_bond_distance
Zn1 O50 2.0212(18)
Zn1 O40 2.0382(17)
Zn1 N1A 2.0404(17)
Zn1 O60 2.0458(18)
Zn1 O30 2.0546(17)
Zn1 Zn2 2.9071(4)
Zn2 O31 2.0322(17)
Zn2 O51 2.0378(16)
Zn2 O41 2.0409(18)
Zn2 N1B 2.0482(18)
Zn2 O61 2.0546(17)
N1A C1A 1.341(3)
N1A C5A 1.343(3)
N2A C6A 1.342(3)
N2A C10A 1.344(3)
N3A C11A 1.334(3)
N3A C15A 1.338(3)
C1A C2A 1.378(3)
C1A H1AA 0.9500
C2A C3A 1.399(3)
C2A H2AA 0.9500
C3A C4A 1.393(3)
C3A C6A 1.490(3)
C4A C5A 1.383(3)
C4A H4AA 0.9500
C5A H5AA 0.9500
C6A C7A 1.392(3)
C7A C8A 1.396(3)
C7A H7AA 0.9500
C8A C9A 1.402(3)
C8A C16A 1.481(3)
C9A C10A 1.388(3)
C9A H9AA 0.9500
C10A C13A 1.493(3)
C11A C12A 1.382(3)
C11A H11A 0.9500
C12A C13A 1.382(3)
C12A H12A 0.9500
C13A C14A 1.394(3)
C14A C15A 1.388(3)
C14A H14A 0.9500
C15A H15A 0.9500
C16A C17A 1.396(3)
C16A C21A 1.404(3)
C17A C18A 1.389(3)
C17A H17A 0.9500
C18A C19A 1.395(3)
C18A H18A 0.9500
C19A O1A 1.362(3)
C19A C20A 1.397(3)
C20A C21A 1.378(3)
C20A H20A 0.9500
C21A H21A 0.9500
O1A C22A 1.430(3)
C22A C23A 1.506(3)
C22A H22A 0.9900
C22A H22B 0.9900
C23A C24A 1.526(3)
C23A H23A 0.9900
C23A H23B 0.9900
C24A C25A 1.526(3)
C24A H24A 0.9900
C24A H24B 0.9900
C25A C26A 1.513(3)
C25A H25A 0.9900
C25A H25B 0.9900
C26A C27A 1.535(3)
C26A H26A 0.9900
C26A H26B 0.9900
C27A C28A 1.517(3)
C27A H27A 0.9900
C27A H27B 0.9900
C28A C29A 1.526(4)
C28A H28A 0.9900
C28A H28B 0.9900
C29A H29A 0.9800
C29A H29B 0.9800
C29A H29C 0.9800
N1B C5B 1.337(3)
N1B C1B 1.348(3)
N2B C10B 1.339(3)
N2B C6B 1.344(3)
N3B C15B 1.332(3)
N3B C11B 1.342(3)
C1B C2B 1.383(3)
C1B H1BA 0.9500
C2B C3B 1.394(3)
C2B H2BA 0.9500
C3B C4B 1.399(3)
C3B C6B 1.486(3)
C4B C5B 1.379(3)
C4B H4BA 0.9500
C5B H5BA 0.9500
C6B C7B 1.394(3)
C7B C8B 1.394(3)
C7B H7BA 0.9500
C8B C9B 1.399(3)
C8B C16B 1.485(3)
C9B C10B 1.390(3)
C9B H9BA 0.9500
C10B C13B 1.491(3)
C11B C12B 1.383(3)
C11B H11B 0.9500
C12B C13B 1.392(3)
C12B H12B 0.9500
C13B C14B 1.399(3)
C14B C15B 1.387(3)
C14B H14B 0.9500
C15B H15B 0.9500
C16B C17B 1.396(3)
C16B C21B 1.405(3)
C17B C18B 1.388(3)
C17B H17B 0.9500
C18B C19B 1.391(3)
C18B H18B 0.9500
C19B O1B 1.356(3)
C19B C20B 1.391(3)
C20B C21B 1.371(3)
C20B H20B 0.9500
C21B H21B 0.9500
O1B C22B 1.435(3)
C22B C23B 1.507(3)
C22B H22C 0.9900
C22B H22D 0.9900
C23B C24B 1.517(3)
C23B H23C 0.9900
C23B H23D 0.9900
C24B C25B 1.522(3)
C24B H24C 0.9900
C24B H24D 0.9900
C25B C26B 1.530(3)
C25B H25C 0.9900
C25B H25D 0.9900
C26B C27B 1.531(4)
C26B H26C 0.9900
C26B H26D 0.9900
C27B C28B 1.516(4)
C27B H27C 0.9900
C27B H27D 0.9900
C28B C29B 1.536(4)
C28B H28C 0.9900
C28B H28D 0.9900
C29B H29D 0.9800
C29B H29E 0.9800
C29B H29F 0.9800
C30 O31 1.246(3)
C30 O30 1.254(3)
C30 C31 1.512(3)
C31 H31A 0.9800
C31 H31B 0.9800
C31 H31C 0.9800
C40 O40 1.251(3)
C40 O41 1.256(3)
C40 C41 1.514(3)
C41 H41A 0.9800
C41 H41B 0.9800
C41 H41C 0.9800
C50 O50 1.247(3)
C50 O51 1.251(3)
C50 C51 1.507(3)
C51 H51A 0.9800
C51 H51B 0.9800
C51 H51C 0.9800
C60 O60 1.251(3)
C60 O61 1.251(3)
C60 C61 1.516(3)
C61 H61A 0.9800
C61 H61B 0.9800
C61 H61C 0.9800
